data_2227555
loop_
_publ_author_name
'Dong, Bin'
'Zhang, Yu'
'Wang, Dong-Yu'

_publ_section_title
;
 <i>N</i>-Phenylcyclohexanecarboxamide
;
_journal_coeditor_code HB5665
_journal_issue 11
_journal_name_full 'Acta Crystallographica Section E'
_journal_page_first o2763
_journal_paper_doi 10.1107/S1600536810039267
_journal_volume 66
_journal_year 2010
_chemical_formula_iupac 'C13 H17 N O'
_chemical_formula_moiety 'C13 H17 N O'
_chemical_formula_sum 'C13 H17 N O'
_chemical_formula_weight 203.28
_chemical_name_systematic
;
<i>N</i>-Phenylcyclohexanecarboxamide
;
_space_group_IT_number 29
_symmetry_cell_setting orthorhombic
_symmetry_space_group_name_Hall 'P 2c -2ac'
_symmetry_space_group_name_H-M 'P c a 21'
_atom_sites_solution_hydrogens geom
_atom_sites_solution_primary direct
_atom_sites_solution_secondary difmap
_audit_creation_method SHELXL-97
_cell_angle_alpha 90.00
_cell_angle_beta 90.00
_cell_angle_gamma 90.00
_cell_formula_units_Z 4
_cell_length_a 9.943(2)
_cell_length_b 11.839(2)
_cell_length_c 9.6514(19)
_cell_measurement_reflns_used 3664
_cell_measurement_temperature 113(2)
_cell_measurement_theta_max 27.844
_cell_measurement_theta_min 2.941
_cell_volume 1136.1(4)
_computing_cell_refinement 'CrystalClear (Rigaku/MSC, 2005)'
_computing_data_collection 'CrystalClear (Rigaku/MSC, 2005)'
_computing_data_reduction 'CrystalClear (Rigaku/MSC, 2005)'
_computing_molecular_graphics 'SHELXTL (Sheldrick, 2008)'
_computing_publication_material 'SHELXL97 (Sheldrick, 2008)'
_computing_structure_refinement 'SHELXL97 (Sheldrick, 2008)'
_computing_structure_solution 'SHELXS97 (Sheldrick, 2008)'
_diffrn_ambient_temperature 113(2)
_diffrn_detector_area_resol_mean 7.31
_diffrn_measured_fraction_theta_full 0.993
_diffrn_measured_fraction_theta_max 0.995
_diffrn_measurement_device_type 'Rigaku Saturn CCD'
_diffrn_measurement_method '\w and \f scans'
_diffrn_radiation_monochromator multilayer
_diffrn_radiation_source 'rotating anode'
_diffrn_radiation_type MoK\a
_diffrn_radiation_wavelength 0.71073
_diffrn_reflns_av_R_equivalents 0.0376
_diffrn_reflns_av_sigmaI/netI 0.0277
_diffrn_reflns_limit_h_max 11
_diffrn_reflns_limit_h_min -13
_diffrn_reflns_limit_k_max 13
_diffrn_reflns_limit_k_min -15
_diffrn_reflns_limit_l_max 12
_diffrn_reflns_limit_l_min -12
_diffrn_reflns_number 8926
_diffrn_reflns_theta_full 25.00
_diffrn_reflns_theta_max 27.87
_diffrn_reflns_theta_min 3.41
_diffrn_standards_decay_% 0
_diffrn_standards_interval_count 0
_diffrn_standards_interval_time 0
_diffrn_standards_number 0
_exptl_absorpt_coefficient_mu 0.075
_exptl_absorpt_correction_T_max 0.9926
_exptl_absorpt_correction_T_min 0.9823
_exptl_absorpt_correction_type multi-scan
_exptl_absorpt_process_details '(CrystalClear; Rigaku/MSC, 2005)'
_exptl_crystal_colour colorless
_exptl_crystal_density_diffrn 1.188
_exptl_crystal_density_method 'not measured'
_exptl_crystal_description block
_exptl_crystal_F_000 440
_exptl_crystal_size_max 0.24
_exptl_crystal_size_mid 0.18
_exptl_crystal_size_min 0.10
_refine_diff_density_max 0.140
_refine_diff_density_min -0.124
_refine_ls_abs_structure_details none
_refine_ls_extinction_coef 0.174(16)
_refine_ls_extinction_expression Fc^*^=kFc[1+0.001xFc^2^\l^3^/sin(2\q)]^-1/4^
_refine_ls_extinction_method 'SHELXL97 (Sheldrick, 2008)'
_refine_ls_goodness_of_fit_ref 1.090
_refine_ls_hydrogen_treatment mixed
_refine_ls_matrix_type full
_refine_ls_number_parameters 141
_refine_ls_number_reflns 1431
_refine_ls_number_restraints 1
_refine_ls_restrained_S_all 1.090
_refine_ls_R_factor_all 0.0360
_refine_ls_R_factor_gt 0.0326
_refine_ls_shift/su_max 0.001
_refine_ls_shift/su_mean 0.000
_refine_ls_structure_factor_coef Fsqd
_refine_ls_weighting_details 'calc w=1/[\s^2^(Fo^2^)+(0.0508P)^2^+0.0154P] where P=(Fo^2^+2Fc^2^)/3'
_refine_ls_weighting_scheme calc
_refine_ls_wR_factor_gt 0.0775
_refine_ls_wR_factor_ref 0.0797
_reflns_number_gt 1308
_reflns_number_total 1431
_reflns_threshold_expression I>2\s(I)
_cod_data_source_file hb5665.cif
_cod_data_source_block I
_cod_database_code 2227555
_cod_database_fobs_code 2227555

loop_
_symmetry_equiv_pos_as_xyz
'x, y, z'
'-x, -y, z+1/2'
'x+1/2, -y, z'
'-x+1/2, y, z+1/2'

loop_
_atom_site_type_symbol
_atom_site_label
_atom_site_fract_x
_atom_site_fract_y
_atom_site_fract_z
_atom_site_U_iso_or_equiv
_atom_site_adp_type
_atom_site_calc_flag
_atom_site_refinement_flags
_atom_site_occupancy
_atom_site_disorder_assembly
_atom_site_disorder_group
O O1 0.22562(12) 0.24856(10) 0.38081(13) 0.0311(3) Uani d . 1 . .
N N1 0.17317(13) 0.25866(10) 0.15287(15) 0.0201(3) Uani d . 1 . .
C C1 0.48835(17) 0.24779(12) 0.16381(19) 0.0254(4) Uani d . 1 . .
H H1A 0.4512 0.2918 0.0854 0.031 Uiso calc R 1 . .
H H1B 0.5133 0.3014 0.2382 0.031 Uiso calc R 1 . .
C C2 0.61342(18) 0.18387(14) 0.11590(18) 0.0282(4) Uani d . 1 . .
H H2A 0.5904 0.1367 0.0346 0.034 Uiso calc R 1 . .
H H2B 0.6832 0.2387 0.0871 0.034 Uiso calc R 1 . .
C C3 0.66924(17) 0.10871(15) 0.2307(2) 0.0344(4) Uani d . 1 . .
H H3A 0.7032 0.1566 0.3071 0.041 Uiso calc R 1 . .
H H3B 0.7457 0.0642 0.1941 0.041 Uiso calc R 1 . .
C C4 0.56207(18) 0.02845(14) 0.2867(2) 0.0334(4) Uani d . 1 . .
H H4A 0.5996 -0.0153 0.3651 0.040 Uiso calc R 1 . .
H H4B 0.5356 -0.0255 0.2133 0.040 Uiso calc R 1 . .
C C5 0.43777(16) 0.09411(13) 0.33568(18) 0.0259(4) Uani d . 1 . .
H H5A 0.3681 0.0404 0.3679 0.031 Uiso calc R 1 . .
H H5B 0.4625 0.1434 0.4146 0.031 Uiso calc R 1 . .
C C6 0.38120(15) 0.16622(12) 0.21778(17) 0.0218(3) Uani d . 1 . .
H H6 0.3575 0.1140 0.1401 0.026 Uiso calc R 1 . .
C C7 0.25333(16) 0.22777(12) 0.25968(16) 0.0207(3) Uani d . 1 . .
C C8 0.05357(14) 0.32340(12) 0.16232(17) 0.0193(3) Uani d . 1 . .
C C9 -0.03152(16) 0.31722(13) 0.27635(18) 0.0253(4) Uani d . 1 . .
H H9 -0.0110 0.2681 0.3513 0.030 Uiso calc R 1 . .
C C10 -0.14675(18) 0.38349(15) 0.2797(2) 0.0325(4) Uani d . 1 . .
H H10 -0.2045 0.3798 0.3580 0.039 Uiso calc R 1 . .
C C11 -0.17880(18) 0.45468(14) 0.1711(2) 0.0340(4) Uani d . 1 . .
H H11 -0.2574 0.5002 0.1750 0.041 Uiso calc R 1 . .
C C12 -0.09518(18) 0.45894(13) 0.0565(2) 0.0300(4) Uani d . 1 . .
H H12 -0.1174 0.5067 -0.0193 0.036 Uiso calc R 1 . .
C C13 0.02102(16) 0.39388(13) 0.05141(18) 0.0240(3) Uani d . 1 . .
H H13 0.0782 0.3974 -0.0274 0.029 Uiso calc R 1 . .
H H1 0.204(2) 0.2485(15) 0.072(3) 0.035(6) Uiso d . 1 . .

loop_
_atom_site_aniso_label
_atom_site_aniso_U_11
_atom_site_aniso_U_22
_atom_site_aniso_U_33
_atom_site_aniso_U_12
_atom_site_aniso_U_13
_atom_site_aniso_U_23
O1 0.0268(6) 0.0522(7) 0.0143(6) 0.0088(5) -0.0021(5) -0.0028(5)
N1 0.0190(7) 0.0273(6) 0.0138(6) 0.0021(5) 0.0007(5) -0.0007(5)
C1 0.0241(8) 0.0280(8) 0.0241(8) 0.0058(6) 0.0028(7) 0.0048(7)
C2 0.0238(9) 0.0310(8) 0.0299(9) 0.0038(6) 0.0055(7) 0.0028(7)
C3 0.0240(9) 0.0374(9) 0.0418(11) 0.0083(7) 0.0003(8) 0.0062(8)
C4 0.0290(9) 0.0291(8) 0.0420(10) 0.0068(7) -0.0009(8) 0.0094(8)
C5 0.0234(8) 0.0268(7) 0.0275(8) 0.0017(6) -0.0010(7) 0.0065(7)
C6 0.0189(7) 0.0242(7) 0.0222(7) 0.0028(6) -0.0003(6) 0.0005(6)
C7 0.0194(7) 0.0238(7) 0.0188(7) -0.0006(6) -0.0015(6) -0.0007(6)
C8 0.0184(7) 0.0198(6) 0.0196(7) -0.0009(5) -0.0043(6) -0.0032(6)
C9 0.0230(8) 0.0303(8) 0.0226(8) 0.0025(6) -0.0014(6) -0.0008(7)
C10 0.0226(8) 0.0405(9) 0.0345(9) 0.0044(7) 0.0008(7) -0.0063(8)
C11 0.0249(9) 0.0279(8) 0.0493(11) 0.0073(6) -0.0079(8) -0.0078(8)
C12 0.0317(10) 0.0219(8) 0.0366(9) -0.0007(6) -0.0142(8) 0.0017(7)
C13 0.0232(8) 0.0252(7) 0.0236(8) -0.0040(6) -0.0063(7) 0.0014(7)

loop_
_atom_type_symbol
_atom_type_description
_atom_type_scat_dispersion_real
_atom_type_scat_dispersion_imag
_atom_type_scat_source
C C 0.0033 0.0000 'International Tables Vol C Tables 4.2.6.8 and 6.1.1.4'
H H 0.0000 0.0000 'International Tables Vol C Tables 4.2.6.8 and 6.1.1.4'
N N 0.0061 0.0000 'International Tables Vol C Tables 4.2.6.8 and 6.1.1.4'
O O 0.0106 0.0000 'International Tables Vol C Tables 4.2.6.8 and 6.1.1.4'

loop_
_geom_angle_atom_site_label_1
_geom_angle_atom_site_label_2
_geom_angle_atom_site_label_3
_geom_angle_site_symmetry_1
_geom_angle_site_symmetry_3
_geom_angle
_geom_angle_publ_flag
C7 N1 C8 . . 126.23(15) ?
C7 N1 H1 . . 116.4(15) ?
C8 N1 H1 . . 116.4(14) ?
C2 C1 C6 . . 110.94(12) ?
C2 C1 H1A . . 109.5 ?
C6 C1 H1A . . 109.5 ?
C2 C1 H1B . . 109.5 ?
C6 C1 H1B . . 109.5 ?
H1A C1 H1B . . 108.0 ?
C3 C2 C1 . . 111.43(14) ?
C3 C2 H2A . . 109.3 ?
C1 C2 H2A . . 109.3 ?
C3 C2 H2B . . 109.3 ?
C1 C2 H2B . . 109.3 ?
H2A C2 H2B . . 108.0 ?
C2 C3 C4 . . 111.49(14) ?
C2 C3 H3A . . 109.3 ?
C4 C3 H3A . . 109.3 ?
C2 C3 H3B . . 109.3 ?
C4 C3 H3B . . 109.3 ?
H3A C3 H3B . . 108.0 ?
C3 C4 C5 . . 110.85(13) ?
C3 C4 H4A . . 109.5 ?
C5 C4 H4A . . 109.5 ?
C3 C4 H4B . . 109.5 ?
C5 C4 H4B . . 109.5 ?
H4A C4 H4B . . 108.1 ?
C6 C5 C4 . . 110.48(14) ?
C6 C5 H5A . . 109.6 ?
C4 C5 H5A . . 109.6 ?
C6 C5 H5B . . 109.6 ?
C4 C5 H5B . . 109.6 ?
H5A C5 H5B . . 108.1 ?
C7 C6 C1 . . 111.75(12) ?
C7 C6 C5 . . 112.16(13) ?
C1 C6 C5 . . 110.46(13) ?
C7 C6 H6 . . 107.4 ?
C1 C6 H6 . . 107.4 ?
C5 C6 H6 . . 107.4 ?
O1 C7 N1 . . 122.67(15) ?
O1 C7 C6 . . 122.53(14) ?
N1 C7 C6 . . 114.80(14) ?
C9 C8 C13 . . 119.85(14) ?
C9 C8 N1 . . 122.21(14) ?
C13 C8 N1 . . 117.94(14) ?
C10 C9 C8 . . 119.40(15) ?
C10 C9 H9 . . 120.3 ?
C8 C9 H9 . . 120.3 ?
C11 C10 C9 . . 121.10(18) ?
C11 C10 H10 . . 119.4 ?
C9 C10 H10 . . 119.4 ?
C10 C11 C12 . . 119.33(16) ?
C10 C11 H11 . . 120.3 ?
C12 C11 H11 . . 120.3 ?
C11 C12 C13 . . 120.47(17) ?
C11 C12 H12 . . 119.8 ?
C13 C12 H12 . . 119.8 ?
C12 C13 C8 . . 119.83(16) ?
C12 C13 H13 . . 120.1 ?
C8 C13 H13 . . 120.1 ?

loop_
_geom_bond_atom_site_label_1
_geom_bond_atom_site_label_2
_geom_bond_site_symmetry_2
_geom_bond_distance
_geom_bond_publ_flag
O1 C7 . 1.226(2) ?
N1 C7 . 1.353(2) ?
N1 C8 . 1.4176(19) ?
N1 H1 . 0.85(3) ?
C1 C2 . 1.527(2) ?
C1 C6 . 1.529(2) ?
C1 H1A . 0.9900 ?
C1 H1B . 0.9900 ?
C2 C3 . 1.526(2) ?
C2 H2A . 0.9900 ?
C2 H2B . 0.9900 ?
C3 C4 . 1.527(3) ?
C3 H3A . 0.9900 ?
C3 H3B . 0.9900 ?
C4 C5 . 1.535(2) ?
C4 H4A . 0.9900 ?
C4 H4B . 0.9900 ?
C5 C6 . 1.530(2) ?
C5 H5A . 0.9900 ?
C5 H5B . 0.9900 ?
C6 C7 . 1.520(2) ?
C6 H6 . 1.0000 ?
C8 C9 . 1.390(2) ?
C8 C13 . 1.395(2) ?
C9 C10 . 1.389(2) ?
C9 H9 . 0.9500 ?
C10 C11 . 1.383(3) ?
C10 H10 . 0.9500 ?
C11 C12 . 1.385(3) ?
C11 H11 . 0.9500 ?
C12 C13 . 1.390(2) ?
C12 H12 . 0.9500 ?
C13 H13 . 0.9500 ?

loop_
_geom_hbond_atom_site_label_D
_geom_hbond_atom_site_label_H
_geom_hbond_atom_site_label_A
_geom_hbond_site_symmetry_A
_geom_hbond_distance_DH
_geom_hbond_distance_HA
_geom_hbond_distance_DA
_geom_hbond_angle_DHA
N1 H1 O1 4_554 0.85(3) 1.98(3) 2.8145(19) 171.7(18)

loop_
_geom_torsion_atom_site_label_1
_geom_torsion_atom_site_label_2
_geom_torsion_atom_site_label_3
_geom_torsion_atom_site_label_4
_geom_torsion_site_symmetry_1
_geom_torsion_site_symmetry_2
_geom_torsion_site_symmetry_3
_geom_torsion_site_symmetry_4
_geom_torsion
_geom_torsion_publ_flag
C6 C1 C2 C3 . . . . -55.5(2) ?
C1 C2 C3 C4 . . . . 54.7(2) ?
C2 C3 C4 C5 . . . . -55.3(2) ?
C3 C4 C5 C6 . . . . 56.9(2) ?
C2 C1 C6 C7 . . . . -177.32(14) ?
C2 C1 C6 C5 . . . . 57.07(19) ?
C4 C5 C6 C7 . . . . 176.87(13) ?
C4 C5 C6 C1 . . . . -57.75(17) ?
C8 N1 C7 O1 . . . . 4.1(2) ?
C8 N1 C7 C6 . . . . -175.38(13) ?
C1 C6 C7 O1 . . . . -101.43(19) ?
C5 C6 C7 O1 . . . . 23.2(2) ?
C1 C6 C7 N1 . . . . 78.01(17) ?
C5 C6 C7 N1 . . . . -157.32(13) ?
C7 N1 C8 C9 . . . . -32.8(2) ?
C7 N1 C8 C13 . . . . 148.20(15) ?
C13 C8 C9 C10 . . . . -1.4(2) ?
N1 C8 C9 C10 . . . . 179.54(15) ?
C8 C9 C10 C11 . . . . 0.6(2) ?
C9 C10 C11 C12 . . . . 0.7(3) ?
C10 C11 C12 C13 . . . . -1.1(2) ?
C11 C12 C13 C8 . . . . 0.2(2) ?
C9 C8 C13 C12 . . . . 1.0(2) ?
N1 C8 C13 C12 . . . . -179.90(14) ?

loop_
_cod_related_entry_id
_cod_related_entry_database
_cod_related_entry_code
1 ChemSpider 225454
